data_7156781
loop_
_publ_author_name
'Zhao, Xue-Mei'
'Huang, En-Ling'
'Zhu, Yu-Shen'
'Li, Jing'
'Song, Bing'
'Zhu, Xinju'
'Hao, Xin-Qi'

_publ_section_title
;
 Oxidative sulfonamidomethylation of imidazopyridines utilizing methanol
 as the main C1 source.
;
_journal_issue 19
_journal_name_full 'Organic &amp; biomolecular chemistry'
_journal_page_first 4869
_journal_page_last 4878
_journal_paper_doi 10.1039/c9ob00596j
_journal_volume 17
_journal_year 2019
_chemical_formula_moiety 'C20 H17 N3 O2 S'
_chemical_formula_sum 'C20 H17 N3 O2 S'
_chemical_formula_weight 363.42
_space_group_crystal_system monoclinic
_space_group_IT_number 14
_space_group_name_Hall '-P 2yn'
_space_group_name_H-M_alt 'P 1 21/n 1'
_symmetry_space_group_name_Hall '-P 2yn'
_symmetry_space_group_name_H-M 'P 1 21/n 1'
_atom_sites_solution_hydrogens geom
_atom_sites_solution_primary iterative
_audit_creation_date 2018-06-14
_audit_creation_method
;
Olex2 1.2
(compiled 2018.05.29 svn.r3508 for OlexSys, GUI svn.r5506)
;
_audit_update_record
;
2019-01-30 deposited with the CCDC.    2019-04-15 downloaded from the CCDC.
;
_cell_angle_alpha 90
_cell_angle_beta 103.311(4)
_cell_angle_gamma 90
_cell_formula_units_Z 4
_cell_length_a 7.3160(2)
_cell_length_b 19.1755(5)
_cell_length_c 12.7269(5)
_cell_measurement_reflns_used 2613
_cell_measurement_temperature 293(2)
_cell_measurement_theta_max 70.8000
_cell_measurement_theta_min 3.5630
_cell_volume 1737.46(10)
_computing_cell_refinement
;
CrysAlisPro, Agilent Technologies,
Version 1.171.37.35 (release 13-08-2014 CrysAlis171 .NET)
(compiled Aug 13 2014,18:06:01)
;
_computing_data_collection
;
CrysAlisPro, Agilent Technologies,
Version 1.171.37.35 (release 13-08-2014 CrysAlis171 .NET)
(compiled Aug 13 2014,18:06:01)
;
_computing_data_reduction
;
CrysAlisPro, Agilent Technologies,
Version 1.171.37.35 (release 13-08-2014 CrysAlis171 .NET)
(compiled Aug 13 2014,18:06:01)
;
_computing_molecular_graphics 'Olex2 (Dolomanov et al., 2009)'
_computing_publication_material 'Olex2 (Dolomanov et al., 2009)'
_computing_structure_refinement 'ShelXL (Sheldrick, 2015)'
_computing_structure_solution
;
Superflip (Palatinus & Chapuis, 2007;Palatinus & van der Lee, 2008;
Palatinus et al., 2012)
;
_diffrn_ambient_temperature 293(2)
_diffrn_detector 'CCD plate'
_diffrn_detector_area_resol_mean 16.2312
_diffrn_detector_type Eos
_diffrn_measured_fraction_theta_full 0.994
_diffrn_measured_fraction_theta_max 0.994
_diffrn_measurement_details
;
#__ type_ start__ end____ width___ exp.time_
  1 omega  -40.00   20.00   1.0000    1.0000
omega____ theta____ kappa____ phi______ frames
    -      -33.5000   37.0000 -150.0000 60

#__ type_ start__ end____ width___ exp.time_
  2 omega  -50.00  -25.00   1.0000    1.0000
omega____ theta____ kappa____ phi______ frames
    -      -33.5000   57.0000  -30.0000 25

#__ type_ start__ end____ width___ exp.time_
  3 omega  -17.00   33.00   1.0000    1.0000
omega____ theta____ kappa____ phi______ frames
    -      -33.5000   57.0000  -30.0000 50

#__ type_ start__ end____ width___ exp.time_
  4 omega   66.00  107.00   1.0000    1.0000
omega____ theta____ kappa____ phi______ frames
    -       36.4734  178.0000   30.0000 41

#__ type_ start__ end____ width___ exp.time_
  5 omega   31.00   70.00   1.0000    1.0000
omega____ theta____ kappa____ phi______ frames
    -       36.4734  -99.0000 -180.0000 39

#__ type_ start__ end____ width___ exp.time_
  6 omega   28.00  106.00   1.0000    1.0000
omega____ theta____ kappa____ phi______ frames
    -       36.4734   77.0000 -150.0000 78

#__ type_ start__ end____ width___ exp.time_
  7 omega    9.00   56.00   1.0000    1.0000
omega____ theta____ kappa____ phi______ frames
    -       36.4734  -99.0000  -90.0000 47

#__ type_ start__ end____ width___ exp.time_
  8 omega   21.00   70.00   1.0000    1.0000
omega____ theta____ kappa____ phi______ frames
    -       36.4734  -99.0000   30.0000 49

#__ type_ start__ end____ width___ exp.time_
  9 omega   59.00   85.00   1.0000    1.0000
omega____ theta____ kappa____ phi______ frames
    -       36.4734  178.0000 -150.0000 26

#__ type_ start__ end____ width___ exp.time_
 10 omega   51.00   77.00   1.0000    4.5000
omega____ theta____ kappa____ phi______ frames
    -      108.0000  -30.0000 -180.0000 26

#__ type_ start__ end____ width___ exp.time_
 11 omega   37.00   83.00   1.0000    4.5000
omega____ theta____ kappa____ phi______ frames
    -      108.0000  -30.0000  150.0000 46

#__ type_ start__ end____ width___ exp.time_
 12 omega   89.00  174.00   1.0000    4.5000
omega____ theta____ kappa____ phi______ frames
    -      108.0000   45.0000  -90.0000 85

#__ type_ start__ end____ width___ exp.time_
 13 omega   38.00  108.00   1.0000    4.5000
omega____ theta____ kappa____ phi______ frames
    -      108.0000  -94.0000  150.0000 70

#__ type_ start__ end____ width___ exp.time_
 14 omega  100.00  178.00   1.0000    4.5000
omega____ theta____ kappa____ phi______ frames
    -      108.0000  127.0000  111.0000 78

#__ type_ start__ end____ width___ exp.time_
 15 omega   55.00  127.00   1.0000    4.5000
omega____ theta____ kappa____ phi______ frames
    -      108.0000  -61.0000 -180.0000 72

#__ type_ start__ end____ width___ exp.time_
 16 omega   48.00  103.00   1.0000    4.5000
omega____ theta____ kappa____ phi______ frames
    -      108.0000  -94.0000   30.0000 55

#__ type_ start__ end____ width___ exp.time_
 17 omega   85.00  167.00   1.0000    4.5000
omega____ theta____ kappa____ phi______ frames
    -      108.0000   77.0000  -60.0000 82
;
_diffrn_measurement_device 'four-circle diffractometer'
_diffrn_measurement_device_type 'Xcalibur, Eos, Gemini'
_diffrn_measurement_method '\w scans'
_diffrn_orient_matrix_UB_11 -0.0258440000
_diffrn_orient_matrix_UB_12 0.0223496000
_diffrn_orient_matrix_UB_13 -0.1187152000
_diffrn_orient_matrix_UB_21 0.0187373000
_diffrn_orient_matrix_UB_22 0.0770467000
_diffrn_orient_matrix_UB_23 0.0352300000
_diffrn_orient_matrix_UB_31 0.2141454000
_diffrn_orient_matrix_UB_32 -0.0040752000
_diffrn_orient_matrix_UB_33 0.0116550000
_diffrn_radiation_monochromator graphite
_diffrn_radiation_probe x-ray
_diffrn_radiation_type CuK\a
_diffrn_radiation_wavelength 1.54184
_diffrn_reflns_av_R_equivalents 0.0256
_diffrn_reflns_av_unetI/netI 0.0350
_diffrn_reflns_Laue_measured_fraction_full 0.994
_diffrn_reflns_Laue_measured_fraction_max 0.994
_diffrn_reflns_limit_h_max 8
_diffrn_reflns_limit_h_min -6
_diffrn_reflns_limit_k_max 22
_diffrn_reflns_limit_k_min -22
_diffrn_reflns_limit_l_max 15
_diffrn_reflns_limit_l_min -15
_diffrn_reflns_number 6661
_diffrn_reflns_point_group_measured_fraction_full 0.994
_diffrn_reflns_point_group_measured_fraction_max 0.994
_diffrn_reflns_theta_full 67.069
_diffrn_reflns_theta_max 67.069
_diffrn_reflns_theta_min 4.250
_diffrn_source 'Enhance (Cu) X-ray Source'
_exptl_absorpt_coefficient_mu 1.820
_exptl_absorpt_correction_T_max 1.00000
_exptl_absorpt_correction_T_min 0.95966
_exptl_absorpt_correction_type multi-scan
_exptl_absorpt_process_details
;
CrysAlisPro, Agilent Technologies,
Version 1.171.37.35 (release 13-08-2014 CrysAlis171 .NET)
(compiled Aug 13 2014,18:06:01)
Empirical absorption correction using spherical harmonics,
 implemented in SCALE3 ABSPACK scaling algorithm.
;
_exptl_crystal_colour colourless
_exptl_crystal_colour_primary colourless
_exptl_crystal_density_diffrn 1.389
_exptl_crystal_description prism
_exptl_crystal_F_000 760
_exptl_crystal_size_max 0.18
_exptl_crystal_size_mid 0.15
_exptl_crystal_size_min 0.13
_refine_diff_density_max 0.346
_refine_diff_density_min -0.284
_refine_diff_density_rms 0.062
_refine_ls_extinction_method none
_refine_ls_goodness_of_fit_ref 1.015
_refine_ls_hydrogen_treatment constr
_refine_ls_matrix_type full
_refine_ls_number_parameters 287
_refine_ls_number_reflns 3094
_refine_ls_number_restraints 6
_refine_ls_restrained_S_all 1.015
_refine_ls_R_factor_all 0.0971
_refine_ls_R_factor_gt 0.0913
_refine_ls_shift/su_max 0.000
_refine_ls_shift/su_mean 0.000
_refine_ls_structure_factor_coef Fsqd
_refine_ls_weighting_details 'w=1/[\s^2^(Fo^2^)+(0.0351P)^2^+7.0645P] where P=(Fo^2^+2Fc^2^)/3'
_refine_ls_weighting_scheme calc
_refine_ls_wR_factor_gt 0.1988
_refine_ls_wR_factor_ref 0.2019
_reflns_Friedel_coverage 0.000
_reflns_number_gt 2795
_reflns_number_total 3094
_reflns_threshold_expression 'I > 2\s(I)'
_cod_data_source_file c9ob00596j2.cif
_cod_data_source_block 201806282
_cod_depositor_comments 'Adding full bibliography for 7156781.cif.'
_cod_original_cell_volume 1737.47(10)
_cod_database_code 7156781
_shelx_shelxl_version_number 2014/7
_chemical_oxdiff_formula C15H15O3N1S1
_shelx_space_group_comment
;
The symmetry employed for this shelxl refinement is uniquely defined
by the following loop, which should always be used as a source of
symmetry information in preference to the above space-group names.
They are only intended as comments.
;
_shelx_estimated_absorpt_t_max 0.798
_shelx_estimated_absorpt_t_min 0.735
_reflns_odcompleteness_completeness 99.88
_reflns_odcompleteness_iscentric 1
_reflns_odcompleteness_theta 66.97
_olex2_refinement_description
;
1. Fixed Uiso
 At 1.2 times of:
  All C(H) groups, All C(H,H) groups, All N(H) groups
2. Restrained distances
 C14A-C6A
 1.55 with sigma of 0.02
 N3A-C14A
 1.45 with sigma of 0.02
 S1-N3A
 1.65 with sigma of 0.02
 C1A-C2A
 1.39 with sigma of 0.02
 C2A-C3A
 1.39 with sigma of 0.02
 C5A-C4A
 1.39 with sigma of 0.02
3. Uiso/Uaniso restraints and constraints
Uanis(N1) = Uanis(N1A)
Uanis(C6) = Uanis(C6A)
Uanis(N2) = Uanis(N2A)
Uanis(C5) = Uanis(C5A)
Uanis(C7) = Uanis(C7A)
Uanis(C1) = Uanis(C1A)
Uanis(C2) = Uanis(C2A)
Uanis(C3) = Uanis(C3A)
Uanis(C4) = Uanis(C4A)
Uanis(C8) = Uanis(C8A)
Uanis(C13) = Uanis(C13A)
Uanis(C12) = Uanis(C12A)
Uanis(C11) = Uanis(C11A)
Uanis(C10) = Uanis(C10A)
Uanis(C9) = Uanis(C9A)
Uanis(C14) = Uanis(C14A)
Uanis(N3) = Uanis(N3A)
4. Others
 Sof(C1A)=Sof(H1A)=Sof(C2A)=Sof(H2A)=Sof(C3A)=Sof(H3A)=Sof(C4A)=Sof(H4A)=
 Sof(C5A)=Sof(C6A)=Sof(C7A)=Sof(C8A)=Sof(C9A)=Sof(H9A)=Sof(C10A)=Sof(H10A)=
 Sof(C11A)=Sof(H11A)=Sof(C12A)=Sof(H12A)=Sof(C13A)=Sof(H13A)=Sof(C14A)=
 Sof(H14C)=Sof(H14D)=Sof(N1A)=Sof(N2A)=Sof(N3A)=Sof(H3AA)=1-FVAR(1)
 Sof(C1)=Sof(H1)=Sof(C2)=Sof(H2)=Sof(C3)=Sof(H3)=Sof(C4)=Sof(H4)=Sof(C5)=
 Sof(C6)=Sof(C7)=Sof(C8)=Sof(C9)=Sof(H9)=Sof(C10)=Sof(H10)=Sof(C11)=Sof(H11)=
 Sof(C12)=Sof(H12)=Sof(C13)=Sof(H13)=Sof(C14)=Sof(H14A)=Sof(H14B)=Sof(N1)=
 Sof(N2)=Sof(N3)=Sof(H3B)=FVAR(1)
5.a Secondary CH2 refined with riding coordinates:
 C14(H14A,H14B), C14A(H14C,H14D)
5.b Aromatic/amide H refined with riding coordinates:
 C1(H1), C1A(H1A), C2(H2), C2A(H2A), C3(H3), C3A(H3A), C4(H4), C4A(H4A),
 C9(H9), C9A(H9A), C10(H10), C10A(H10A), C11(H11), C11A(H11A), C12(H12),
 C12A(H12A), C13(H13), C13A(H13A), C16(H16), C17(H17), C18(H18), C19(H19),
 C20(H20), N3(H3B), N3A(H3AA)
;
_olex2_submission_special_instructions 'No special instructions were received'

loop_
_space_group_symop_operation_xyz
'x, y, z'
'-x+1/2, y+1/2, -z+1/2'
'-x, -y, -z'
'x-1/2, -y-1/2, z-1/2'

loop_
_atom_site_label
_atom_site_type_symbol
_atom_site_fract_x
_atom_site_fract_y
_atom_site_fract_z
_atom_site_U_iso_or_equiv
_atom_site_adp_type
_atom_site_occupancy
_atom_site_site_symmetry_order
_atom_site_calc_flag
_atom_site_refinement_flags_posn
_atom_site_refinement_flags_occupancy
_atom_site_disorder_assembly
_atom_site_disorder_group
C1 C 0.2085(13) 0.5341(5) 1.1671(8) 0.0488(19) Uani 0.643(4) 1 d . P A 1
H1 H 0.1911 0.5812 1.1791 0.059 Uiso 0.643(4) 1 calc R P A 1
C1A C 0.249(2) 0.5947(9) 0.7202(12) 0.0488(19) Uani 0.357(4) 1 d D P A 2
H1A H 0.2462 0.6423 0.7334 0.059 Uiso 0.357(4) 1 calc R P A 2
C2 C 0.210(3) 0.4866(9) 1.2482(17) 0.061(4) Uani 0.643(4) 1 d . P A 1
H2 H 0.2013 0.5013 1.3166 0.073 Uiso 0.643(4) 1 calc R P A 1
C2A C 0.243(3) 0.5699(13) 0.6172(16) 0.061(4) Uani 0.357(4) 1 d D P A 2
H2A H 0.2210 0.6005 0.5591 0.073 Uiso 0.357(4) 1 calc R P A 2
C3 C 0.2235(15) 0.4144(7) 1.2250(10) 0.063(3) Uani 0.643(4) 1 d . P A 1
H3 H 0.2127 0.3812 1.2765 0.075 Uiso 0.643(4) 1 calc R P A 1
C3A C 0.270(3) 0.4994(11) 0.6005(18) 0.063(3) Uani 0.357(4) 1 d D P A 2
H3A H 0.2668 0.4826 0.5316 0.075 Uiso 0.357(4) 1 calc R P A 2
C4 C 0.2532(19) 0.3933(6) 1.1261(11) 0.064(3) Uani 0.643(4) 1 d . P A 1
H4 H 0.2710 0.3464 1.1128 0.077 Uiso 0.643(4) 1 calc R P A 1
C4A C 0.300(3) 0.4551(11) 0.6873(18) 0.064(3) Uani 0.357(4) 1 d D P A 2
H4A H 0.3309 0.4087 0.6786 0.077 Uiso 0.357(4) 1 calc R P A 2
C5 C 0.2561(11) 0.4428(6) 1.0474(8) 0.044(2) Uani 0.643(4) 1 d . P A 1
C5A C 0.286(3) 0.4788(9) 0.7876(16) 0.044(2) Uani 0.357(4) 1 d D P A 2
C6 C 0.2398(10) 0.5492(4) 0.9772(6) 0.0407(15) Uani 0.643(4) 1 d . P A 1
C6A C 0.2508(18) 0.5601(7) 0.9094(11) 0.0407(15) Uani 0.357(4) 1 d D P A 2
C7 C 0.2661(15) 0.4987(6) 0.9026(7) 0.043(2) Uani 0.643(4) 1 d . P A 1
C7A C 0.273(3) 0.4965(13) 0.9514(13) 0.043(2) Uani 0.357(4) 1 d . P A 2
C8 C 0.2743(12) 0.5091(6) 0.7885(7) 0.044(2) Uani 0.643(4) 1 d . P A 1
C8A C 0.256(2) 0.4747(13) 1.0636(15) 0.044(2) Uani 0.357(4) 1 d . P A 2
C9 C 0.2362(14) 0.4514(6) 0.7161(10) 0.063(3) Uani 0.643(4) 1 d . P A 1
H9 H 0.2103 0.4080 0.7422 0.076 Uiso 0.643(4) 1 calc R P A 1
C9A C 0.224(4) 0.4040(14) 1.083(2) 0.063(3) Uani 0.357(4) 1 d . P A 2
H9A H 0.2177 0.3709 1.0290 0.076 Uiso 0.357(4) 1 calc R P A 2
C10 C 0.2367(17) 0.4579(7) 0.6143(10) 0.081(3) Uani 0.643(4) 1 d . P A 1
H10 H 0.2104 0.4193 0.5690 0.097 Uiso 0.643(4) 1 calc R P A 1
C10A C 0.203(4) 0.3853(15) 1.1783(19) 0.081(3) Uani 0.357(4) 1 d . P A 2
H10A H 0.1818 0.3384 1.1894 0.097 Uiso 0.357(4) 1 calc R P A 2
C11 C 0.2764(19) 0.5222(7) 0.5717(9) 0.079(3) Uani 0.643(4) 1 d . P A 1
H11 H 0.2797 0.5259 0.4993 0.095 Uiso 0.643(4) 1 calc R P A 1
C11A C 0.211(4) 0.4312(16) 1.2650(18) 0.079(3) Uani 0.357(4) 1 d . P A 2
H11A H 0.2087 0.4161 1.3340 0.095 Uiso 0.357(4) 1 calc R P A 2
C12 C 0.3105(17) 0.5800(8) 0.6381(11) 0.075(4) Uani 0.643(4) 1 d . P A 1
H12 H 0.3309 0.6235 0.6104 0.091 Uiso 0.643(4) 1 calc R P A 1
C12A C 0.224(8) 0.501(2) 1.239(4) 0.075(4) Uani 0.357(4) 1 d . P A 2
H12A H 0.2045 0.5346 1.2882 0.091 Uiso 0.357(4) 1 calc R P A 2
C13 C 0.3140(15) 0.5719(5) 0.7491(9) 0.061(2) Uani 0.643(4) 1 d . P A 1
H13 H 0.3436 0.6099 0.7954 0.073 Uiso 0.643(4) 1 calc R P A 1
C13A C 0.263(3) 0.5225(12) 1.144(2) 0.061(2) Uani 0.357(4) 1 d . P A 2
H13A H 0.2940 0.5687 1.1348 0.073 Uiso 0.357(4) 1 calc R P A 2
C14 C 0.209(3) 0.6266(13) 0.966(3) 0.046(3) Uani 0.643(4) 1 d . P A 1
H14A H 0.1175 0.6408 1.0066 0.055 Uiso 0.643(4) 1 calc R P A 1
H14B H 0.1597 0.6384 0.8910 0.055 Uiso 0.643(4) 1 calc R P A 1
C14A C 0.242(6) 0.631(3) 0.967(6) 0.046(3) Uani 0.357(4) 1 d D P A 2
H14C H 0.1929 0.6656 0.9130 0.055 Uiso 0.357(4) 1 calc R P A 2
H14D H 0.1539 0.6262 1.0132 0.055 Uiso 0.357(4) 1 calc R P A 2
C15 C 0.3005(6) 0.7235(2) 1.1850(4) 0.0459(11) Uani 1 1 d . . . .
C16 C 0.1076(7) 0.7299(3) 1.1737(5) 0.0576(13) Uani 1 1 d . . . .
H16 H 0.0316 0.7444 1.1083 0.069 Uiso 1 1 calc R . . .
C17 C 0.0302(8) 0.7149(3) 1.2593(6) 0.0715(17) Uani 1 1 d . . . .
H17 H -0.0983 0.7202 1.2527 0.086 Uiso 1 1 calc R . . .
C18 C 0.1433(9) 0.6918(4) 1.3558(5) 0.0725(17) Uani 1 1 d . . . .
H18 H 0.0898 0.6803 1.4131 0.087 Uiso 1 1 calc R . . .
C19 C 0.3353(9) 0.6857(3) 1.3672(5) 0.0650(15) Uani 1 1 d . . . .
H19 H 0.4112 0.6704 1.4321 0.078 Uiso 1 1 calc R . . .
C20 C 0.4132(7) 0.7024(3) 1.2814(4) 0.0551(13) Uani 1 1 d . . . .
H20 H 0.5424 0.6993 1.2890 0.066 Uiso 1 1 calc R . . .
N1 N 0.2328(9) 0.5126(4) 1.0691(6) 0.0435(14) Uani 0.643(4) 1 d . P A 1
N1A N 0.2597(17) 0.5491(8) 0.7994(11) 0.0435(14) Uani 0.357(4) 1 d . P A 2
N2 N 0.2746(9) 0.4340(3) 0.9478(6) 0.0475(15) Uani 0.643(4) 1 d . P A 1
N2A N 0.2974(17) 0.4456(6) 0.8821(11) 0.0475(15) Uani 0.357(4) 1 d . P A 2
N3 N 0.393(3) 0.6649(6) 1.0090(12) 0.039(3) Uani 0.643(4) 1 d . P A 1
H3B H 0.4948 0.6474 0.9980 0.046 Uiso 0.643(4) 1 calc R P A 1
N3A N 0.420(5) 0.6554(11) 1.032(2) 0.039(3) Uani 0.357(4) 1 d D P A 2
H3AA H 0.5218 0.6311 1.0477 0.046 Uiso 0.357(4) 1 calc R P A 2
O1 O 0.2787(5) 0.78198(18) 1.0002(3) 0.0589(10) Uani 1 1 d . . . .
O2 O 0.5935(5) 0.75556(19) 1.1130(3) 0.0594(10) Uani 1 1 d . . . .
S1 S 0.40164(16) 0.73681(6) 1.07353(10) 0.0462(3) Uani 1 1 d D . . .

loop_
_atom_site_aniso_label
_atom_site_aniso_U_11
_atom_site_aniso_U_22
_atom_site_aniso_U_33
_atom_site_aniso_U_23
_atom_site_aniso_U_13
_atom_site_aniso_U_12
C1 0.048(5) 0.053(5) 0.043(4) 0.000(3) 0.004(3) -0.002(4)
C1A 0.048(5) 0.053(5) 0.043(4) 0.000(3) 0.004(3) -0.002(4)
C2 0.065(6) 0.071(10) 0.049(6) 0.010(6) 0.017(4) 0.009(7)
C2A 0.065(6) 0.071(10) 0.049(6) 0.010(6) 0.017(4) 0.009(7)
C3 0.058(5) 0.075(8) 0.053(7) 0.030(5) 0.009(5) -0.003(5)
C3A 0.058(5) 0.075(8) 0.053(7) 0.030(5) 0.009(5) -0.003(5)
C4 0.047(5) 0.049(5) 0.091(10) 0.000(5) 0.006(5) 0.006(4)
C4A 0.047(5) 0.049(5) 0.091(10) 0.000(5) 0.006(5) 0.006(4)
C5 0.035(4) 0.036(5) 0.060(5) -0.005(4) 0.010(3) -0.001(4)
C5A 0.035(4) 0.036(5) 0.060(5) -0.005(4) 0.010(3) -0.001(4)
C6 0.039(3) 0.040(3) 0.042(4) -0.005(3) 0.006(3) -0.004(2)
C6A 0.039(3) 0.040(3) 0.042(4) -0.005(3) 0.006(3) -0.004(2)
C7 0.033(3) 0.038(3) 0.052(7) -0.006(6) 0.000(6) 0.000(2)
C7A 0.033(3) 0.038(3) 0.052(7) -0.006(6) 0.000(6) 0.000(2)
C8 0.040(4) 0.037(6) 0.050(4) -0.012(5) 0.002(3) 0.003(5)
C8A 0.040(4) 0.037(6) 0.050(4) -0.012(5) 0.002(3) 0.003(5)
C9 0.050(5) 0.051(5) 0.084(8) -0.011(5) 0.007(5) -0.003(4)
C9A 0.050(5) 0.051(5) 0.084(8) -0.011(5) 0.007(5) -0.003(4)
C10 0.087(7) 0.091(8) 0.059(6) -0.019(6) 0.008(5) -0.013(6)
C10A 0.087(7) 0.091(8) 0.059(6) -0.019(6) 0.008(5) -0.013(6)
C11 0.111(9) 0.089(8) 0.037(5) 0.009(5) 0.017(5) 0.003(7)
C11A 0.111(9) 0.089(8) 0.037(5) 0.009(5) 0.017(5) 0.003(7)
C12 0.087(8) 0.072(7) 0.067(7) 0.007(5) 0.016(6) -0.002(7)
C12A 0.087(8) 0.072(7) 0.067(7) 0.007(5) 0.016(6) -0.002(7)
C13 0.063(6) 0.047(5) 0.072(6) 0.002(4) 0.015(4) 0.005(4)
C13A 0.063(6) 0.047(5) 0.072(6) 0.002(4) 0.015(4) 0.005(4)
C14 0.033(7) 0.038(3) 0.062(3) -0.012(3) 0.002(7) -0.005(5)
C14A 0.033(7) 0.038(3) 0.062(3) -0.012(3) 0.002(7) -0.005(5)
C15 0.041(2) 0.040(2) 0.054(3) -0.004(2) 0.006(2) -0.0023(19)
C16 0.049(3) 0.054(3) 0.067(3) -0.004(3) 0.009(2) 0.000(2)
C17 0.048(3) 0.079(4) 0.091(5) -0.003(4) 0.023(3) 0.004(3)
C18 0.082(4) 0.079(4) 0.065(4) -0.012(3) 0.037(3) -0.011(3)
C19 0.069(4) 0.069(4) 0.054(3) -0.001(3) 0.008(3) -0.007(3)
C20 0.048(3) 0.060(3) 0.055(3) -0.003(3) 0.007(2) -0.003(2)
N1 0.035(3) 0.040(4) 0.052(4) -0.005(3) 0.005(2) -0.002(3)
N1A 0.035(3) 0.040(4) 0.052(4) -0.005(3) 0.005(2) -0.002(3)
N2 0.041(3) 0.034(3) 0.066(5) -0.005(3) 0.010(3) 0.001(2)
N2A 0.041(3) 0.034(3) 0.066(5) -0.005(3) 0.010(3) 0.001(2)
N3 0.026(6) 0.032(4) 0.051(8) 0.003(4) -0.004(5) 0.008(3)
N3A 0.026(6) 0.032(4) 0.051(8) 0.003(4) -0.004(5) 0.008(3)
O1 0.065(2) 0.045(2) 0.064(2) 0.0111(17) 0.0089(18) 0.0033(17)
O2 0.051(2) 0.053(2) 0.074(2) -0.0065(18) 0.0140(17) -0.0197(17)
S1 0.0449(6) 0.0336(6) 0.0593(7) -0.0006(5) 0.0103(5) -0.0043(5)

loop_
_atom_type_symbol
_atom_type_description
_atom_type_scat_dispersion_real
_atom_type_scat_dispersion_imag
_atom_type_scat_source
C C 0.0181 0.0091 'International Tables Vol C Tables 4.2.6.8 and 6.1.1.4'
H H 0.0000 0.0000 'International Tables Vol C Tables 4.2.6.8 and 6.1.1.4'
N N 0.0311 0.0180 'International Tables Vol C Tables 4.2.6.8 and 6.1.1.4'
O O 0.0492 0.0322 'International Tables Vol C Tables 4.2.6.8 and 6.1.1.4'
S S 0.3331 0.5567 'International Tables Vol C Tables 4.2.6.8 and 6.1.1.4'

loop_
_geom_angle_atom_site_label_1
_geom_angle_atom_site_label_2
_geom_angle_atom_site_label_3
_geom_angle
C2 C1 H1 119.8
N1 C1 H1 119.8
N1 C1 C2 120.4(12)
C2A C1A H1A 120.7
N1A C1A H1A 120.7
N1A C1A C2A 118.5(18)
C1 C2 H2 120.8
C1 C2 C3 118.5(16)
C3 C2 H2 120.8
C1A C2A H2A 119.8
C1A C2A C3A 120(2)
C3A C2A H2A 119.8
C2 C3 H3 119.8
C4 C3 C2 120.3(11)
C4 C3 H3 119.8
C2A C3A H3A 120.6
C4A C3A C2A 119(2)
C4A C3A H3A 120.6
C3 C4 H4 120.4
C5 C4 C3 119.3(11)
C5 C4 H4 120.4
C3A C4A H4A 119.8
C3A C4A C5A 120(2)
C5A C4A H4A 119.8
C4 C5 N1 119.7(10)
N2 C5 C4 129.1(11)
N2 C5 N1 111.2(8)
N1A C5A C4A 117.8(18)
N2A C5A C4A 131.9(18)
N2A C5A N1A 110.3(16)
C7 C6 C14 131.4(17)
N1 C6 C7 105.2(7)
N1 C6 C14 123.2(17)
C7A C6A C14A 129(4)
C7A C6A N1A 103.3(13)
N1A C6A C14A 128(4)
C6 C7 C8 127.9(10)
N2 C7 C6 110.1(8)
N2 C7 C8 121.9(9)
C6A C7A C8A 127(2)
C6A C7A N2A 115.0(16)
N2A C7A C8A 118(2)
C9 C8 C7 118.9(10)
C13 C8 C7 122.7(10)
C13 C8 C9 118.4(10)
C9A C8A C7A 119(2)
C13A C8A C7A 122(2)
C13A C8A C9A 119(2)
C8 C9 H9 119.2
C10 C9 C8 121.5(11)
C10 C9 H9 119.2
C8A C9A H9A 120.4
C10A C9A C8A 119(2)
C10A C9A H9A 120.4
C9 C10 H10 119.4
C9 C10 C11 121.1(11)
C11 C10 H10 119.4
C9A C10A H10A 117.8
C9A C10A C11A 124(3)
C11A C10A H10A 117.8
C10 C11 H11 120.2
C12 C11 C10 119.6(12)
C12 C11 H11 120.2
C10A C11A H11A 122.8
C12A C11A C10A 114(3)
C12A C11A H11A 122.8
C11 C12 H12 120.6
C11 C12 C13 118.8(14)
C13 C12 H12 120.6
C11A C12A H12A 118.7
C13A C12A C11A 123(4)
C13A C12A H12A 118.7
C8 C13 C12 120.6(10)
C8 C13 H13 119.7
C12 C13 H13 119.7
C8A C13A H13A 120.6
C12A C13A C8A 119(3)
C12A C13A H13A 120.6
C6 C14 H14A 109.6
C6 C14 H14B 109.6
C6 C14 N3 110.1(16)
H14A C14 H14B 108.2
N3 C14 H14A 109.6
N3 C14 H14B 109.6
C6A C14A H14C 108.5
C6A C14A H14D 108.5
H14C C14A H14D 107.5
N3A C14A C6A 115(2)
N3A C14A H14C 108.5
N3A C14A H14D 108.5
C16 C15 S1 120.5(4)
C20 C15 C16 120.3(5)
C20 C15 S1 119.0(4)
C15 C16 H16 120.2
C17 C16 C15 119.6(5)
C17 C16 H16 120.2
C16 C17 H17 120.0
C16 C17 C18 120.1(6)
C18 C17 H17 120.0
C17 C18 H18 119.9
C19 C18 C17 120.3(6)
C19 C18 H18 119.9
C18 C19 H19 120.3
C20 C19 C18 119.4(6)
C20 C19 H19 120.3
C15 C20 C19 120.2(5)
C15 C20 H20 119.9
C19 C20 H20 119.9
C1 N1 C5 121.6(8)
C1 N1 C6 131.4(8)
C6 N1 C5 107.0(7)
C1A N1A C5A 123.3(15)
C1A N1A C6A 129.8(14)
C5A N1A C6A 106.9(15)
C5 N2 C7 106.5(8)
C5A N2A C7A 104.5(14)
C14 N3 H3B 119.0
C14 N3 S1 122.0(12)
S1 N3 H3B 119.0
C14A N3A H3AA 124.5
C14A N3A S1 111.0(18)
S1 N3A H3AA 124.5
N3 S1 C15 108.3(8)
N3A S1 C15 101.4(15)
O1 S1 C15 107.2(2)
O1 S1 N3 104.0(4)
O1 S1 N3A 116.6(9)
O2 S1 C15 108.3(2)
O2 S1 N3 108.7(7)
O2 S1 N3A 101.7(13)
O2 S1 O1 119.9(2)

loop_
_geom_bond_atom_site_label_1
_geom_bond_atom_site_label_2
_geom_bond_distance
C1 H1 0.9300
C1 C2 1.375(17)
C1 N1 1.363(12)
C1A H1A 0.9300
C1A C2A 1.385(17)
C1A N1A 1.32(2)
C2 H2 0.9300
C2 C3 1.42(2)
C2A H2A 0.9300
C2A C3A 1.389(18)
C3 H3 0.9300
C3 C4 1.386(18)
C3A H3A 0.9300
C3A C4A 1.37(3)
C4 H4 0.9300
C4 C5 1.384(16)
C4A H4A 0.9300
C4A C5A 1.381(18)
C5 N1 1.384(10)
C5 N2 1.316(12)
C5A N1A 1.376(19)
C5A N2A 1.35(2)
C6 C7 1.400(13)
C6 C14 1.50(3)
C6 N1 1.375(10)
C6A C7A 1.33(3)
C6A C14A 1.55(2)
C6A N1A 1.43(2)
C7 C8 1.481(12)
C7 N2 1.363(13)
C7A C8A 1.52(3)
C7A N2A 1.36(3)
C8 C9 1.426(13)
C8 C13 1.362(14)
C8A C9A 1.41(3)
C8A C13A 1.37(3)
C9 H9 0.9300
C9 C10 1.303(17)
C9A H9A 0.9300
C9A C10A 1.30(4)
C10 H10 0.9300
C10 C11 1.404(16)
C10A H10A 0.9300
C10A C11A 1.40(3)
C11 H11 0.9300
C11 C12 1.381(17)
C11A H11A 0.9300
C11A C12A 1.39(5)
C12 H12 0.9300
C12 C13 1.415(17)
C12A H12A 0.9300
C12A C13A 1.37(5)
C13 H13 0.9300
C13A H13A 0.9300
C14 H14A 0.9700
C14 H14B 0.9700
C14 N3 1.518(16)
C14A H14C 0.9700
C14A H14D 0.9700
C14A N3A 1.46(2)
C15 C16 1.391(7)
C15 C20 1.373(7)
C15 S1 1.763(5)
C16 H16 0.9300
C16 C17 1.369(8)
C17 H17 0.9300
C17 C18 1.386(9)
C18 H18 0.9300
C18 C19 1.383(8)
C19 H19 0.9300
C19 C20 1.381(8)
C20 H20 0.9300
N3 H3B 0.8600
N3 S1 1.598(11)
N3A H3AA 0.8600
N3A S1 1.662(19)
O1 S1 1.430(4)
O2 S1 1.424(3)

loop_
_geom_hbond_atom_site_label_D
_geom_hbond_atom_site_label_H
_geom_hbond_atom_site_label_A
_geom_hbond_distance_DH
_geom_hbond_distance_HA
_geom_hbond_distance_DA
_geom_hbond_angle_DHA
_geom_hbond_site_symmetry_A
N3 H3B N2 0.86 2.29 3.036(14) 145.8 3_667
N3A H3AA N2A 0.86 2.04 2.86(3) 158.1 3_667

loop_
_geom_torsion_atom_site_label_1
_geom_torsion_atom_site_label_2
_geom_torsion_atom_site_label_3
_geom_torsion_atom_site_label_4
_geom_torsion
C1 C2 C3 C4 6(3)
C1A C2A C3A C4A 1(3)
C2 C1 N1 C5 1.1(17)
C2 C1 N1 C6 -179.0(14)
C2 C3 C4 C5 -4(2)
C2A C1A N1A C5A 8(3)
C2A C1A N1A C6A -173.7(16)
C2A C3A C4A C5A 6(3)
C3 C4 C5 N1 1.2(16)
C3 C4 C5 N2 -177.1(9)
C3A C4A C5A N1A -6(3)
C3A C4A C5A N2A 175(2)
C4 C5 N1 C1 0.5(13)
C4 C5 N1 C6 -179.4(9)
C4 C5 N2 C7 179.2(11)
C4A C5A N1A C1A -1(3)
C4A C5A N1A C6A -179.7(15)
C4A C5A N2A C7A -180(2)
C6 C7 C8 C9 -158.2(10)
C6 C7 C8 C13 20.8(16)
C6 C7 N2 C5 -0.5(10)
C6 C14 N3 S1 -142.8(15)
C6A C7A C8A C9A 160(2)
C6A C7A C8A C13A -17(3)
C6A C7A N2A C5A -2(2)
C6A C14A N3A S1 171(4)
C7 C6 C14 N3 -98(3)
C7 C6 N1 C1 -179.5(9)
C7 C6 N1 C5 0.4(9)
C7 C8 C9 C10 178.3(11)
C7 C8 C13 C12 -176.7(10)
C7A C6A C14A N3A 73(7)
C7A C6A N1A C1A -178.8(17)
C7A C6A N1A C5A -0.1(18)
C7A C8A C9A C10A -178(2)
C7A C8A C13A C12A 172(3)
C8 C7 N2 C5 -177.5(8)
C8 C9 C10 C11 0.5(18)
C8A C7A N2A C5A 173.4(16)
C8A C9A C10A C11A 0(4)
C9 C8 C13 C12 2.3(15)
C9 C10 C11 C12 -2(2)
C9A C8A C13A C12A -5(4)
C9A C10A C11A C12A 7(5)
C10 C11 C12 C13 3.2(19)
C10A C11A C12A C13A -13(7)
C11 C12 C13 C8 -3.5(17)
C11A C12A C13A C8A 12(7)
C13 C8 C9 C10 -0.8(15)
C13A C8A C9A C10A -1(3)
C14 C6 C7 C8 1.4(19)
C14 C6 C7 N2 -175.4(12)
C14 C6 N1 C1 -3.6(15)
C14 C6 N1 C5 176.3(11)
C14 N3 S1 C15 56(2)
C14 N3 S1 O1 -58(3)
C14 N3 S1 O2 174(2)
C14A C6A C7A C8A 13(4)
C14A C6A C7A N2A -172(2)
C14A C6A N1A C1A -5(3)
C14A C6A N1A C5A 173(2)
C14A N3A S1 C15 81(5)
C14A N3A S1 O1 -35(5)
C14A N3A S1 O2 -167(4)
C15 C16 C17 C18 -1.6(9)
C16 C15 C20 C19 1.6(8)
C16 C15 S1 N3 -86.0(6)
C16 C15 S1 N3A -97.2(11)
C16 C15 S1 O1 25.6(5)
C16 C15 S1 O2 156.3(4)
C16 C17 C18 C19 1.9(10)
C17 C18 C19 C20 -0.4(10)
C18 C19 C20 C15 -1.3(9)
C20 C15 C16 C17 -0.2(8)
C20 C15 S1 N3 89.9(6)
C20 C15 S1 N3A 78.7(11)
C20 C15 S1 O1 -158.5(4)
C20 C15 S1 O2 -27.8(5)
N1 C1 C2 C3 -4(3)
N1 C5 N2 C7 0.8(10)
N1 C6 C7 C8 176.8(9)
N1 C6 C7 N2 0.0(10)
N1 C6 C14 N3 87(3)
N1A C1A C2A C3A -8(3)
N1A C5A N2A C7A 1(2)
N1A C6A C7A C8A -173.4(19)
N1A C6A C7A N2A 1(2)
N1A C6A C14A N3A -99(6)
N2 C5 N1 C1 179.2(7)
N2 C5 N1 C6 -0.8(9)
N2 C7 C8 C9 18.3(14)
N2 C7 C8 C13 -162.8(10)
N2A C5A N1A C1A 178.0(13)
N2A C5A N1A C6A -1(2)
N2A C7A C8A C9A -14(3)
N2A C7A C8A C13A 168.6(19)
S1 C15 C16 C17 175.7(5)
S1 C15 C20 C19 -174.3(4)
